data_2206131
loop_
_publ_author_name
'Ko\;sar, Ba\;sak'
'Albayrak, \,Ci\(gdem'
'Odaba\,so\(glu, Mustafa'
'B\"uy\"ukg\"ung\"or, Orhan'

_publ_section_title
;
 (<i>E</i>)-4-Methoxy-2-[(4-nitrophenyl)iminomethyl]phenol
;
_journal_issue 7
_journal_name_full 'Acta Crystallographica Section E'
_journal_page_first o2106
_journal_page_last o2108
_journal_paper_doi 10.1107/S1600536805018155
_journal_volume 61
_journal_year 2005
_chemical_formula_iupac 'C14 H12 N2 O4'
_chemical_formula_moiety 'C14 H12 N2 O4'
_chemical_formula_sum 'C14 H12 N2 O4'
_chemical_formula_weight 272.26
_chemical_name_systematic
;
(E)-4-Methoxy-2-[(4-nitrophenyl)iminomethyl]phenol
;
_space_group_IT_number 14
_symmetry_cell_setting monoclinic
_symmetry_space_group_name_Hall '-P 2yn'
_symmetry_space_group_name_H-M 'P 1 21/n 1'
_atom_sites_solution_hydrogens geom
_atom_sites_solution_primary direct
_atom_sites_solution_secondary difmap
_cell_angle_alpha 90.00
_cell_angle_beta 101.755(8)
_cell_angle_gamma 90.00
_cell_formula_units_Z 4
_cell_length_a 8.9769(9)
_cell_length_b 14.3789(13)
_cell_length_c 10.0589(10)
_cell_measurement_reflns_used 9989
_cell_measurement_temperature 293(2)
_cell_measurement_theta_max 27.83
_cell_measurement_theta_min 1.42
_cell_volume 1271.2(2)
_computing_cell_refinement X-AREA
_computing_data_collection 'X-AREA (Stoe & Cie, 2002)'
_computing_data_reduction 'X-RED (Stoe & Cie, 2002)'
_computing_molecular_graphics 'Ortep-3 for Windows (Farrugia, 1997)'
_computing_publication_material 'WinGX (Farrugia, 1999)'
_computing_structure_refinement 'SHELXL97 (Sheldrick, 1997)'
_computing_structure_solution 'SHELXS97 (Sheldrick, 1997)'
_diffrn_ambient_temperature 293(2)
_diffrn_detector_area_resol_mean 6.67
_diffrn_measured_fraction_theta_full 0.984
_diffrn_measured_fraction_theta_max 0.984
_diffrn_measurement_device_type 'Stoe IPDS-II'
_diffrn_measurement_method 'rotation method'
_diffrn_radiation_monochromator graphite
_diffrn_radiation_source 'fine-focus sealed tube'
_diffrn_radiation_type MoK\a
_diffrn_radiation_wavelength 0.71073
_diffrn_reflns_av_R_equivalents 0.0722
_diffrn_reflns_av_sigmaI/netI 0.0578
_diffrn_reflns_limit_h_max 11
_diffrn_reflns_limit_h_min -11
_diffrn_reflns_limit_k_max 18
_diffrn_reflns_limit_k_min -18
_diffrn_reflns_limit_l_max 13
_diffrn_reflns_limit_l_min -13
_diffrn_reflns_number 19135
_diffrn_reflns_theta_full 28.09
_diffrn_reflns_theta_max 28.09
_diffrn_reflns_theta_min 2.51
_diffrn_standards_decay_% <2
_diffrn_standards_number 0
_exptl_absorpt_coefficient_mu 0.106
_exptl_absorpt_correction_T_max 0.9888
_exptl_absorpt_correction_T_min 0.9767
_exptl_absorpt_correction_type integration
_exptl_absorpt_process_details '(X-RED; Stoe & Cie, 2002)'
_exptl_crystal_colour red
_exptl_crystal_density_diffrn 1.423
_exptl_crystal_density_method 'not measured'
_exptl_crystal_description prism
_exptl_crystal_F_000 568
_exptl_crystal_size_max 0.27
_exptl_crystal_size_mid 0.18
_exptl_crystal_size_min 0.11
_refine_diff_density_max 0.106
_refine_diff_density_min -0.139
_refine_ls_extinction_method none
_refine_ls_goodness_of_fit_ref 0.817
_refine_ls_hydrogen_treatment constr
_refine_ls_matrix_type full
_refine_ls_number_parameters 181
_refine_ls_number_reflns 3049
_refine_ls_number_restraints 0
_refine_ls_restrained_S_all 0.817
_refine_ls_R_factor_all 0.1155
_refine_ls_R_factor_gt 0.0418
_refine_ls_shift/su_max 0.000
_refine_ls_shift/su_mean 0.000
_refine_ls_structure_factor_coef Fsqd
_refine_ls_weighting_details 'w=1/[\s^2^(Fo^2^)+(0.05P)^2^] where P=(Fo^2^+2Fc^2^)/3'
_refine_ls_weighting_scheme calc
_refine_ls_wR_factor_gt 0.0901
_refine_ls_wR_factor_ref 0.1044
_reflns_number_gt 1230
_reflns_number_total 3049
_reflns_threshold_expression I>2\s(I)
_cod_data_source_file bt6675.cif
_cod_data_source_block I
_cod_original_sg_symbol_H-M 'P 21/n'
_cod_database_code 2206131
_cod_database_fobs_code 2206131

loop_
_symmetry_equiv_pos_as_xyz
'x, y, z'
'-x+1/2, y+1/2, -z+1/2'
'-x, -y, -z'
'x-1/2, -y-1/2, z-1/2'

loop_
_atom_site_label
_atom_site_fract_x
_atom_site_fract_y
_atom_site_fract_z
_atom_site_U_iso_or_equiv
_atom_site_adp_type
_atom_site_calc_flag
_atom_site_refinement_flags
_atom_site_occupancy
_atom_site_type_symbol
C1 0.08289(19) 0.47916(11) 0.36339(18) 0.0524(5) Uani d . 1 C
N2 0.18738(15) 0.55222(9) 0.40484(15) 0.0557(4) Uani d . 1 N
O3 0.45960(14) 0.60752(9) 0.52155(15) 0.0799(5) Uani d . 1 O
H33 0.3921 0.5699 0.4928 0.120 Uiso calc R 1 H
C7 0.1500(2) 0.63745(12) 0.38352(18) 0.0561(5) Uani d . 1 C
H7 0.0511 0.6518 0.3399 0.067 Uiso calc R 1 H
C12 0.5036(2) 0.76916(13) 0.5333(2) 0.0649(5) Uani d . 1 C
H12 0.6032 0.7582 0.5783 0.078 Uiso calc R 1 H
C13 0.4064(2) 0.69466(12) 0.49318(19) 0.0587(5) Uani d . 1 C
C4 -0.09738(19) 0.32643(12) 0.28793(19) 0.0567(5) Uani d . 1 C
C2 0.1359(2) 0.39074(11) 0.4000(2) 0.0603(5) Uani d . 1 C
H2 0.2339 0.3830 0.4509 0.072 Uiso calc R 1 H
C6 -0.0646(2) 0.48993(13) 0.2897(2) 0.0629(5) Uani d . 1 C
H6 -0.1023 0.5492 0.2661 0.075 Uiso calc R 1 H
C8 0.25691(19) 0.71214(11) 0.42517(18) 0.0549(5) Uani d . 1 C
C5 -0.1552(2) 0.41352(12) 0.2515(2) 0.0647(5) Uani d . 1 C
H5 -0.2539 0.4206 0.2018 0.078 Uiso calc R 1 H
O4 0.26926(16) 0.96910(8) 0.42188(15) 0.0771(4) Uani d . 1 O
C9 0.2084(2) 0.80430(11) 0.39989(19) 0.0593(5) Uani d . 1 C
H9 0.1092 0.8164 0.3547 0.071 Uiso calc R 1 H
N1 -0.1926(2) 0.24483(12) 0.24440(19) 0.0727(5) Uani d . 1 N
C11 0.4543(2) 0.85820(13) 0.5074(2) 0.0644(5) Uani d . 1 C
H11 0.5211 0.9073 0.5346 0.077 Uiso calc R 1 H
C3 0.0461(2) 0.31393(12) 0.3623(2) 0.0638(5) Uani d . 1 C
H3 0.0824 0.2545 0.3871 0.077 Uiso calc R 1 H
O2 -0.1413(2) 0.16804(11) 0.27642(19) 0.1014(6) Uani d . 1 O
C10 0.3065(2) 0.87682(12) 0.4414(2) 0.0599(5) Uani d . 1 C
O1 -0.31999(18) 0.25807(11) 0.17620(18) 0.1002(6) Uani d . 1 O
C14 0.1203(2) 0.99100(14) 0.3516(3) 0.0868(7) Uani d . 1 C
H14A 0.1090 1.0573 0.3445 0.130 Uiso calc R 1 H
H14B 0.0477 0.9663 0.4004 0.130 Uiso calc R 1 H
H14C 0.1031 0.9643 0.2624 0.130 Uiso calc R 1 H

loop_
_atom_site_aniso_label
_atom_site_aniso_U_11
_atom_site_aniso_U_22
_atom_site_aniso_U_33
_atom_site_aniso_U_12
_atom_site_aniso_U_13
_atom_site_aniso_U_23
C1 0.0495(10) 0.0495(10) 0.0572(12) -0.0039(8) 0.0083(9) -0.0024(8)
N2 0.0528(8) 0.0458(8) 0.0663(11) -0.0034(7) 0.0070(7) -0.0017(7)
O3 0.0621(8) 0.0576(8) 0.1087(12) -0.0011(6) -0.0088(8) 0.0038(7)
C7 0.0487(10) 0.0555(11) 0.0625(13) -0.0020(8) 0.0073(9) -0.0032(9)
C12 0.0555(11) 0.0621(12) 0.0731(14) -0.0071(9) 0.0038(10) -0.0024(10)
C13 0.0564(11) 0.0514(10) 0.0655(13) -0.0044(9) 0.0058(9) 0.0007(9)
C4 0.0555(11) 0.0550(11) 0.0598(12) -0.0123(8) 0.0124(9) -0.0064(9)
C2 0.0509(10) 0.0507(10) 0.0753(14) -0.0025(8) 0.0030(10) 0.0014(9)
C6 0.0562(11) 0.0545(11) 0.0733(14) -0.0016(8) 0.0022(10) 0.0035(9)
C8 0.0524(10) 0.0515(10) 0.0596(13) -0.0065(8) 0.0083(9) -0.0026(9)
C5 0.0531(10) 0.0681(12) 0.0684(14) -0.0072(9) 0.0021(10) -0.0013(10)
O4 0.0788(9) 0.0463(7) 0.1007(12) -0.0046(7) 0.0049(8) -0.0034(7)
C9 0.0561(10) 0.0531(10) 0.0662(13) -0.0025(9) 0.0063(9) -0.0015(9)
N1 0.0705(12) 0.0702(12) 0.0782(13) -0.0204(9) 0.0170(10) -0.0165(9)
C11 0.0623(13) 0.0613(12) 0.0679(14) -0.0163(9) 0.0093(10) -0.0065(9)
C3 0.0631(12) 0.0497(10) 0.0766(14) -0.0025(9) 0.0098(10) 0.0012(9)
O2 0.1045(12) 0.0571(9) 0.1369(15) -0.0202(9) 0.0115(10) -0.0114(9)
C10 0.0676(13) 0.0452(10) 0.0665(13) -0.0073(9) 0.0129(10) -0.0032(9)
O1 0.0714(10) 0.0991(11) 0.1209(14) -0.0267(8) -0.0021(10) -0.0226(10)
C14 0.0827(15) 0.0618(13) 0.112(2) 0.0076(11) 0.0117(14) 0.0020(12)

loop_
_atom_type_symbol
_atom_type_description
_atom_type_scat_dispersion_real
_atom_type_scat_dispersion_imag
_atom_type_scat_source
C C 0.0033 0.0016 'International Tables Vol C Tables 4.2.6.8 and 6.1.1.4'
H H 0.0000 0.0000 'International Tables Vol C Tables 4.2.6.8 and 6.1.1.4'
N N 0.0061 0.0033 'International Tables Vol C Tables 4.2.6.8 and 6.1.1.4'
O O 0.0106 0.0060 'International Tables Vol C Tables 4.2.6.8 and 6.1.1.4'

loop_
_geom_angle_atom_site_label_1
_geom_angle_atom_site_label_2
_geom_angle_atom_site_label_3
_geom_angle
_geom_angle_publ_flag
C2 C1 C6 118.99(16) ?
C2 C1 N2 115.69(15) ?
C6 C1 N2 125.32(16) ?
C7 N2 C1 121.86(15) ?
C13 O3 H33 109.5 ?
N2 C7 C8 121.92(16) ?
N2 C7 H7 119.0 ?
C8 C7 H7 119.0 ?
C11 C12 C13 120.61(17) ?
C11 C12 H12 119.7 ?
C13 C12 H12 119.7 ?
O3 C13 C12 118.68(16) ?
O3 C13 C8 122.19(16) ?
C12 C13 C8 119.12(17) ?
C3 C4 C5 121.93(17) ?
C3 C4 N1 119.13(17) ?
C5 C4 N1 118.93(16) ?
C3 C2 C1 120.99(16) ?
C3 C2 H2 119.5 ?
C1 C2 H2 119.5 ?
C5 C6 C1 120.40(17) ?
C5 C6 H6 119.8 ?
C1 C6 H6 119.8 ?
C13 C8 C9 119.34(16) ?
C13 C8 C7 121.50(16) ?
C9 C8 C7 119.15(15) ?
C6 C5 C4 118.90(17) ?
C6 C5 H5 120.6 ?
C4 C5 H5 120.6 ?
C10 O4 C14 117.67(15) ?
C10 C9 C8 120.43(16) ?
C10 C9 H9 119.8 ?
C8 C9 H9 119.8 ?
O2 N1 O1 123.43(18) yes
O2 N1 C4 118.85(18) ?
O1 N1 C4 117.72(18) ?
C12 C11 C10 121.06(17) ?
C12 C11 H11 119.5 ?
C10 C11 H11 119.5 ?
C4 C3 C2 118.76(17) ?
C4 C3 H3 120.6 ?
C2 C3 H3 120.6 ?
O4 C10 C9 124.62(17) ?
O4 C10 C11 115.94(15) ?
C9 C10 C11 119.44(16) ?
O4 C14 H14A 109.5 ?
O4 C14 H14B 109.5 ?
H14A C14 H14B 109.5 ?
O4 C14 H14C 109.5 ?
H14A C14 H14C 109.5 ?
H14B C14 H14C 109.5 ?

loop_
_geom_bond_atom_site_label_1
_geom_bond_atom_site_label_2
_geom_bond_distance
_geom_bond_publ_flag
C1 C2 1.381(2) ?
C1 C6 1.388(2) ?
C1 N2 1.413(2) ?
N2 C7 1.277(2) yes
O3 C13 1.351(2) yes
O3 H33 0.8200 ?
C7 C8 1.444(2) ?
C7 H7 0.9300 ?
C12 C11 1.362(2) ?
C12 C13 1.389(2) ?
C12 H12 0.9300 ?
C13 C8 1.399(2) ?
C4 C3 1.363(2) ?
C4 C5 1.376(2) ?
C4 N1 1.465(2) yes
C2 C3 1.375(2) ?
C2 H2 0.9300 ?
C6 C5 1.374(2) ?
C6 H6 0.9300 ?
C8 C9 1.402(2) ?
C5 H5 0.9300 ?
O4 C10 1.373(2) ?
O4 C14 1.415(2) ?
C9 C10 1.374(2) ?
C9 H9 0.9300 ?
N1 O2 1.214(2) yes
N1 O1 1.223(2) yes
C11 C10 1.384(2) ?
C11 H11 0.9300 ?
C3 H3 0.9300 ?
C14 H14A 0.9600 ?
C14 H14B 0.9600 ?
C14 H14C 0.9600 ?

loop_
_geom_hbond_atom_site_label_D
_geom_hbond_atom_site_label_H
_geom_hbond_atom_site_label_A
_geom_hbond_distance_DH
_geom_hbond_distance_HA
_geom_hbond_distance_DA
_geom_hbond_angle_DHA
O3 H33 N2 0.82 1.89 2.6102(19) 146

loop_
_geom_torsion_atom_site_label_1
_geom_torsion_atom_site_label_2
_geom_torsion_atom_site_label_3
_geom_torsion_atom_site_label_4
_geom_torsion
C2 C1 N2 C7 -176.33(18)
C6 C1 N2 C7 4.2(3)
C1 N2 C7 C8 -179.66(17)
C11 C12 C13 O3 -179.64(19)
C11 C12 C13 C8 0.2(3)
C6 C1 C2 C3 1.3(3)
N2 C1 C2 C3 -178.27(18)
C2 C1 C6 C5 -1.3(3)
N2 C1 C6 C5 178.15(19)
O3 C13 C8 C9 179.45(18)
C12 C13 C8 C9 -0.4(3)
O3 C13 C8 C7 1.1(3)
C12 C13 C8 C7 -178.72(17)
N2 C7 C8 C13 -1.1(3)
N2 C7 C8 C9 -179.43(19)
C1 C6 C5 C4 0.3(3)
C3 C4 C5 C6 0.9(3)
N1 C4 C5 C6 -178.54(18)
C13 C8 C9 C10 0.0(3)
C7 C8 C9 C10 178.35(18)
C3 C4 N1 O2 0.4(3)
C5 C4 N1 O2 179.9(2)
C3 C4 N1 O1 -179.0(2)
C5 C4 N1 O1 0.5(3)
C13 C12 C11 C10 0.4(3)
C5 C4 C3 C2 -1.0(3)
N1 C4 C3 C2 178.47(18)
C1 C2 C3 C4 -0.1(3)
C14 O4 C10 C9 -1.3(3)
C14 O4 C10 C11 178.41(19)
C8 C9 C10 O4 -179.67(19)
C8 C9 C10 C11 0.6(3)
C12 C11 C10 O4 179.45(19)
C12 C11 C10 C9 -0.8(3)
